data_4500764
loop_
_publ_author_name
'Peng, Guo'
'Ma, Li'
'Cai, Jinbiao'
'Liang, Li'
'Deng, Hong'
'Kostakis, George E.'

_publ_contact_author
;
 Hong Deng
 School of Chemistry and Environment
 South China Nomal University 
 Guangzhou 510006
 P. R. China
;
_publ_section_title
;
 Influence of Alkali Metal Cation (Li(I), Na(I), K(I)) on the Construction
 of Chiral and Achiral Heterometallic Coordination Polymers
;
_journal_coden_ASTM CGDEFU
_journal_issue 6
_journal_name_full 'Crystal Growth & Design'
_journal_page_first 2485
_journal_page_last 2492
_journal_paper_doi 10.1021/cg200255r
_journal_volume 11
_journal_year 2011
_chemical_formula_moiety 'C20 H15 Eu Li N3 O8'
_chemical_formula_sum 'C20 H15 Eu Li N3 O8'
_chemical_formula_weight 584.25
_space_group_IT_number 178
_symmetry_cell_setting hexagonal
_symmetry_space_group_name_Hall 'P 61 2 (0 0 5)'
_symmetry_space_group_name_H-M 'P 61 2 2'
_atom_sites_solution_hydrogens geom
_atom_sites_solution_primary direct
_atom_sites_solution_secondary difmap
_audit_creation_method SHELXL-97
_cell_angle_alpha 90.00
_cell_angle_beta 90.00
_cell_angle_gamma 120.00
_cell_formula_units_Z 6
_cell_length_a 11.3891(6)
_cell_length_b 11.3891(6)
_cell_length_c 26.872(3)
_cell_measurement_reflns_used 2391
_cell_measurement_temperature 296(2)
_cell_measurement_theta_max 27.83
_cell_measurement_theta_min 2.06
_cell_volume 3018.6(4)
_computing_cell_refinement 'Apex2 (Bruker, 2005)'
_computing_data_collection 'Apex2 (Bruker, 2005)'
_computing_data_reduction 'Apex2 (Bruker, 2005)'
_computing_molecular_graphics 'SHELXTL 6.12'
_computing_publication_material 'SHELXTL 6.12'
_computing_structure_refinement 'SHELXTL 6.12'
_computing_structure_solution 'SHELXTL 6.12 (Bruker, 2000-2003)'
_diffrn_ambient_temperature 296(2)
_diffrn_measured_fraction_theta_full 1.000
_diffrn_measured_fraction_theta_max 1.000
_diffrn_measurement_device_type 'Bruker AXS SMART APEX CCD diffractometer'
_diffrn_measurement_method '\w scans'
_diffrn_radiation_monochromator graphite
_diffrn_radiation_source 'fine-focus sealed tube'
_diffrn_radiation_type MoK\a
_diffrn_radiation_wavelength 0.71073
_diffrn_reflns_av_R_equivalents 0.0280
_diffrn_reflns_av_sigmaI/netI 0.0192
_diffrn_reflns_limit_h_max 14
_diffrn_reflns_limit_h_min -14
_diffrn_reflns_limit_k_max 14
_diffrn_reflns_limit_k_min -12
_diffrn_reflns_limit_l_max 32
_diffrn_reflns_limit_l_min -35
_diffrn_reflns_number 18732
_diffrn_reflns_theta_full 27.83
_diffrn_reflns_theta_max 27.83
_diffrn_reflns_theta_min 2.06
_diffrn_standards_number 0
_exptl_absorpt_coefficient_mu 3.172
_exptl_absorpt_correction_T_max 0.7217
_exptl_absorpt_correction_T_min 0.5695
_exptl_absorpt_correction_type multi-scan
_exptl_absorpt_process_details 'Apex2 (Bruker, 2005)'
_exptl_crystal_colour colorless
_exptl_crystal_density_diffrn 1.928
_exptl_crystal_density_method 'not measured'
_exptl_crystal_description block
_exptl_crystal_F_000 1716
_exptl_crystal_size_max 0.20
_exptl_crystal_size_mid 0.16
_exptl_crystal_size_min 0.11
_refine_diff_density_max 0.890
_refine_diff_density_min -0.255
_refine_diff_density_rms 0.060
_refine_ls_abs_structure_details 'Flack (1983), 904 Friedel pairs'
_refine_ls_abs_structure_Flack -0.005(13)
_refine_ls_extinction_method none
_refine_ls_goodness_of_fit_ref 1.082
_refine_ls_hydrogen_treatment constr
_refine_ls_matrix_type full
_refine_ls_number_parameters 154
_refine_ls_number_reflns 2391
_refine_ls_number_restraints 0
_refine_ls_restrained_S_all 1.082
_refine_ls_R_factor_all 0.0167
_refine_ls_R_factor_gt 0.0157
_refine_ls_shift/su_max 0.001
_refine_ls_shift/su_mean 0.000
_refine_ls_structure_factor_coef Fsqd
_refine_ls_weighting_details 'calc w=1/[\s^2^(Fo^2^)+(0.0147P)^2^+1.5871P] where P=(Fo^2^+2Fc^2^)/3'
_refine_ls_weighting_scheme calc
_refine_ls_wR_factor_gt 0.0366
_refine_ls_wR_factor_ref 0.0370
_reflns_number_gt 2305
_reflns_number_total 2391
_reflns_threshold_expression >2sigma(I)
_cod_data_source_file cg200255r_si_003.cif
_cod_data_source_block 1
_cod_original_sg_symbol_Hall P612(00-1)
_cod_original_sg_symbol_H-M P6122
_cod_database_code 4500764

loop_
_symmetry_equiv_pos_as_xyz
'x, y, z'
'-y, x-y, z+1/3'
'-x+y, -x, z+2/3'
'-x, -y, z+1/2'
'y, -x+y, z+5/6'
'x-y, x, z+1/6'
'y, x, -z+1/3'
'x-y, -y, -z'
'-x, -x+y, -z+2/3'
'-y, -x, -z+5/6'
'-x+y, y, -z+1/2'
'x, x-y, -z+1/6'

loop_
_atom_site_label
_atom_site_type_symbol
_atom_site_fract_x
_atom_site_fract_y
_atom_site_fract_z
_atom_site_U_iso_or_equiv
_atom_site_adp_type
_atom_site_occupancy
_atom_site_symmetry_multiplicity
_atom_site_calc_flag
_atom_site_refinement_flags
C1 C 0.1865(2) 0.8985(2) 0.11260(9) 0.0233(5) Uani 1 1 d .
C2 C 0.1880(3) 0.7965(3) 0.14846(9) 0.0245(5) Uani 1 1 d .
C3 C 0.1507(4) 0.6690(3) 0.13240(11) 0.0525(9) Uani 1 1 d .
H3 H 0.1213 0.6437 0.0998 0.063 Uiso 1 1 calc R
C4 C 0.1565(4) 0.5773(3) 0.16460(11) 0.0530(9) Uani 1 1 d .
H4 H 0.1321 0.4916 0.1525 0.064 Uiso 1 1 calc R
C5 C 0.2282(3) 0.7292(3) 0.22715(11) 0.0372(7) Uani 1 1 d .
H5 H 0.2534 0.7507 0.2603 0.045 Uiso 1 1 calc R
C6 C 0.2281(3) 0.8279(3) 0.19748(9) 0.0308(6) Uani 1 1 d .
H6 H 0.2542 0.9135 0.2102 0.037 Uiso 1 1 calc R
C7 C -0.1080(4) 0.9460(2) 0.0833 0.0323(8) Uani 1 2 d S
C8 C -0.2616(4) 0.86922(19) 0.0833 0.0351(9) Uani 1 2 d S
C9 C -0.3348(4) 0.7917(4) 0.04272(14) 0.0580(10) Uani 1 1 d .
H9 H -0.2904 0.7886 0.0141 0.070 Uiso 1 1 calc R
C10 C -0.4734(4) 0.7199(6) 0.04543(19) 0.0951(19) Uani 1 1 d .
H10 H -0.5205 0.6622 0.0192 0.114 Uiso 1 1 calc R
C11 C 0.3982(3) 1.0000 0.0000 0.0320(8) Uani 1 2 d S
C12 C 0.5228(4) 1.0000 0.0000 0.094(3) Uani 1 2 d S
H12A H 0.5055 0.9093 0.0050 0.141 Uiso 0.50 1 calc PR
H12B H 0.5795 1.0572 0.0263 0.141 Uiso 0.50 1 calc PR
H12C H 0.5676 1.0335 -0.0314 0.141 Uiso 0.50 1 calc PR
Eu1 Eu 0.147507(13) 1.0000 0.0000 0.01765(5) Uani 1 2 d S
Li1 Li 0.4565(7) 1.2282(4) 0.0833 0.0353(15) Uani 1 2 d S
N1 N 0.1947(2) 0.6046(2) 0.21160(8) 0.0345(5) Uani 1 1 d .
N2 N -0.5457(5) 0.7272(3) 0.0833 0.124(3) Uani 1 2 d S
O1 O 0.1468(2) 0.85934(19) 0.06925(6) 0.0306(4) Uani 1 1 d .
O2 O 0.2282(2) 1.01690(19) 0.12853(7) 0.0329(4) Uani 1 1 d .
O3 O -0.0521(2) 0.9349(2) 0.04552(8) 0.0493(6) Uani 1 1 d .
O4 O 0.38605(18) 1.08607(18) 0.02598(7) 0.0291(4) Uani 1 1 d .

loop_
_atom_site_aniso_label
_atom_site_aniso_U_11
_atom_site_aniso_U_22
_atom_site_aniso_U_33
_atom_site_aniso_U_23
_atom_site_aniso_U_13
_atom_site_aniso_U_12
C1 0.0308(13) 0.0259(12) 0.0217(12) 0.0020(9) 0.0035(9) 0.0205(11)
C2 0.0348(14) 0.0260(12) 0.0192(11) 0.0021(9) 0.0012(10) 0.0202(11)
C3 0.107(3) 0.0389(18) 0.0267(15) -0.0091(12) -0.0217(17) 0.048(2)
C4 0.098(3) 0.0307(14) 0.0388(16) -0.0074(15) -0.021(2) 0.0390(17)
C5 0.0563(19) 0.0428(16) 0.0216(13) -0.0003(11) -0.0055(12) 0.0317(15)
C6 0.0463(16) 0.0290(14) 0.0236(13) -0.0029(10) -0.0043(11) 0.0237(13)
C7 0.037(2) 0.0312(13) 0.0306(19) 0.0017(13) 0.000 0.0186(11)
C8 0.0273(19) 0.0375(17) 0.037(2) -0.0064(16) 0.000 0.0136(10)
C9 0.0377(18) 0.076(3) 0.052(2) -0.0206(18) -0.0067(15) 0.0219(17)
C10 0.042(2) 0.126(5) 0.075(3) -0.032(3) -0.015(2) 0.011(3)
C11 0.0288(13) 0.039(2) 0.0317(19) 0.0010(18) 0.0005(9) 0.0194(10)
C12 0.060(2) 0.148(7) 0.103(5) -0.062(5) -0.031(3) 0.074(3)
Eu1 0.01755(6) 0.01631(8) 0.01868(7) -0.00041(7) -0.00021(3) 0.00815(4)
Li1 0.036(4) 0.038(3) 0.030(3) 0.002(3) 0.000 0.0181(19)
N1 0.0488(14) 0.0305(13) 0.0286(12) 0.0053(9) -0.0020(9) 0.0231(11)
N2 0.039(3) 0.201(7) 0.077(4) -0.027(5) 0.000 0.0193(14)
O1 0.0435(11) 0.0308(10) 0.0196(8) 0.0015(8) -0.0028(8) 0.0202(9)
O2 0.0532(12) 0.0290(10) 0.0283(9) -0.0002(8) 0.0010(8) 0.0295(10)
O3 0.0323(11) 0.0639(15) 0.0518(13) 0.0035(11) 0.0126(10) 0.0242(10)
O4 0.0264(9) 0.0308(10) 0.0301(10) -0.0043(8) -0.0048(8) 0.0144(8)

loop_
_atom_type_symbol
_atom_type_description
_atom_type_scat_dispersion_real
_atom_type_scat_dispersion_imag
_atom_type_scat_source
C C 0.0033 0.0016 'International Tables Vol C Tables 4.2.6.8 and 6.1.1.4'
H H 0.0000 0.0000 'International Tables Vol C Tables 4.2.6.8 and 6.1.1.4'
N N 0.0061 0.0033 'International Tables Vol C Tables 4.2.6.8 and 6.1.1.4'
O O 0.0106 0.0060 'International Tables Vol C Tables 4.2.6.8 and 6.1.1.4'
Eu Eu -0.1578 3.6682 'International Tables Vol C Tables 4.2.6.8 and 6.1.1.4'
Li Li -0.0003 0.0001 'International Tables Vol C Tables 4.2.6.8 and 6.1.1.4'

loop_
_geom_angle_atom_site_label_1
_geom_angle_atom_site_label_2
_geom_angle_atom_site_label_3
_geom_angle
_geom_angle_site_symmetry_1
_geom_angle_site_symmetry_3
O1 C1 O2 125.1(2) . .
O1 C1 C2 117.4(2) . .
O2 C1 C2 117.5(2) . .
C3 C2 C6 117.7(2) . .
C3 C2 C1 119.9(2) . .
C6 C2 C1 122.4(2) . .
C2 C3 C4 119.9(3) . .
C2 C3 H3 120.0 . .
C4 C3 H3 120.0 . .
N1 C4 C3 123.7(3) . .
N1 C4 H4 118.2 . .
C3 C4 H4 118.2 . .
N1 C5 C6 124.6(3) . .
N1 C5 H5 117.7 . .
C6 C5 H5 117.7 . .
C5 C6 C2 118.3(3) . .
C5 C6 H6 120.8 . .
C2 C6 H6 120.8 . .
O3 C7 O3 127.2(4) . 12_575
O3 C7 C8 116.4(2) . .
O3 C7 C8 116.4(2) 12_575 .
C9 C8 C9 117.3(4) . 12_575
C9 C8 C7 121.3(2) . .
C9 C8 C7 121.3(2) 12_575 .
C10 C9 C8 119.0(4) . .
C10 C9 H9 120.5 . .
C8 C9 H9 120.5 . .
N2 C10 C9 124.4(4) . .
N2 C10 H10 117.8 . .
C9 C10 H10 117.8 . .
O4 C11 O4 120.5(3) 8_675 .
O4 C11 C12 119.76(16) 8_675 .
O4 C11 C12 119.76(16) . .
C11 C12 H12A 109.5 . .
C11 C12 H12B 109.5 . .
H12A C12 H12B 109.5 . .
C11 C12 H12C 109.5 . .
H12A C12 H12C 109.5 . .
H12B C12 H12C 109.5 . .
O2 Eu1 O2 166.06(10) 5_454 12_575
O2 Eu1 O3 85.24(7) 5_454 8_675
O2 Eu1 O3 83.48(7) 12_575 8_675
O2 Eu1 O3 83.48(7) 5_454 .
O2 Eu1 O3 85.24(7) 12_575 .
O3 Eu1 O3 71.94(12) 8_675 .
O2 Eu1 O1 82.40(6) 5_454 .
O2 Eu1 O1 102.17(6) 12_575 .
O3 Eu1 O1 144.16(7) 8_675 .
O3 Eu1 O1 73.31(7) . .
O2 Eu1 O1 102.17(6) 5_454 8_675
O2 Eu1 O1 82.40(6) 12_575 8_675
O3 Eu1 O1 73.31(7) 8_675 8_675
O3 Eu1 O1 144.16(7) . 8_675
O1 Eu1 O1 142.27(9) . 8_675
O2 Eu1 O4 122.45(7) 5_454 .
O2 Eu1 O4 71.41(6) 12_575 .
O3 Eu1 O4 141.14(7) 8_675 .
O3 Eu1 O4 132.28(7) . .
O1 Eu1 O4 71.95(6) . .
O1 Eu1 O4 74.33(6) 8_675 .
O2 Eu1 O4 71.41(6) 5_454 8_675
O2 Eu1 O4 122.45(7) 12_575 8_675
O3 Eu1 O4 132.28(7) 8_675 8_675
O3 Eu1 O4 141.14(7) . 8_675
O1 Eu1 O4 74.33(6) . 8_675
O1 Eu1 O4 71.95(6) 8_675 8_675
O4 Eu1 O4 52.54(8) . 8_675
O4 Li1 O4 141.1(4) . 12_575
O4 Li1 N1 101.71(12) . 5_564
O4 Li1 N1 104.25(12) 12_575 5_564
O4 Li1 N1 104.25(12) . 7_565
O4 Li1 N1 101.71(12) 12_575 7_565
N1 Li1 N1 95.3(3) 5_564 7_565
O4 Li1 Eu1 107.0(3) . 6_665
O4 Li1 Eu1 35.26(13) 12_575 6_665
N1 Li1 Eu1 133.06(9) 5_564 6_665
N1 Li1 Eu1 112.19(9) 7_565 6_665
C4 N1 C5 115.7(2) . .
C4 N1 Li1 115.9(2) . 6_655
C5 N1 Li1 127.5(2) . 6_655
C10 N2 C10 115.6(5) . 12_575
C1 O1 Eu1 126.32(16) . .
C1 O2 Eu1 140.48(18) . 6_665
C7 O3 Eu1 149.3(2) . .
Li1 O4 Eu1 115.77(19) . .

loop_
_geom_bond_atom_site_label_1
_geom_bond_atom_site_label_2
_geom_bond_distance
_geom_bond_site_symmetry_2
C1 O1 1.248(3) .
C1 O2 1.260(3) .
C1 C2 1.516(3) .
C2 C3 1.362(4) .
C2 C6 1.381(3) .
C3 C4 1.383(4) .
C3 H3 0.9300 .
C4 N1 1.322(3) .
C4 H4 0.9300 .
C5 N1 1.338(4) .
C5 C6 1.379(4) .
C5 H5 0.9300 .
C6 H6 0.9300 .
C7 O3 1.238(3) .
C7 O3 1.238(3) 12_575
C7 C8 1.515(5) .
C8 C9 1.390(4) .
C8 C9 1.390(4) 12_575
C9 C10 1.369(5) .
C9 H9 0.9300 .
C10 N2 1.338(5) .
C10 H10 0.9300 .
C11 O4 1.266(2) 8_675
C11 O4 1.266(2) .
C11 C12 1.418(6) .
C12 H12A 0.9600 .
C12 H12B 0.9600 .
C12 H12C 0.9600 .
Eu1 O2 2.3400(17) 5_454
Eu1 O2 2.3400(17) 12_575
Eu1 O3 2.352(2) 8_675
Eu1 O3 2.352(2) .
Eu1 O1 2.4530(17) .
Eu1 O1 2.4531(17) 8_675
Eu1 O4 2.4832(18) .
Eu1 O4 2.4832(18) 8_675
Li1 O4 2.084(3) .
Li1 O4 2.084(3) 12_575
Li1 N1 2.169(5) 5_564
Li1 N1 2.169(5) 7_565
N1 Li1 2.169(5) 6_655
N2 C10 1.338(5) 12_575
O2 Eu1 2.3400(17) 6_665
